data_4513025
loop_
_publ_author_name
'Dru\.zbicki, Kacper'
'Mielcarek, Jadwiga'
'Kiwilsza, Anna'
'Toupet, Loic'
'Collet, Eric'
'Pajzderska, Aleksandra'
'W\;asicki, Jan'

_publ_section_title
;
 Computationally Assisted (Solid-State Density Functional Theory)
 Structural (X-ray) and Vibrational Spectroscopy (FT-IR, FT-RS, TDs-THz)
 Characterization of the Cardiovascular Drug Lacidipine
;
_journal_issue 6
_journal_name_full 'Crystal Growth &amp; Design'
_journal_page_first 2817
_journal_paper_doi 10.1021/acs.cgd.5b00251
_journal_volume 15
_journal_year 2015
_chemical_formula_sum 'C26 H33 N O6'
_chemical_formula_weight 455.53
_chemical_name_systematic
;
 ?
;
_space_group_IT_number 40
_symmetry_cell_setting orthorhombic
_symmetry_space_group_name_Hall 'A 2 -2a'
_symmetry_space_group_name_H-M 'A m a 2'
_atom_sites_solution_hydrogens difmap
_atom_sites_solution_primary direct
_atom_sites_solution_secondary difmap
_audit_creation_method SHELXL-97
_cell_angle_alpha 90.00
_cell_angle_beta 90.00
_cell_angle_gamma 90.00
_cell_formula_units_Z 4
_cell_length_a 13.8342(4)
_cell_length_b 22.8608(5)
_cell_length_c 7.8578(2)
_cell_measurement_reflns_used 8422
_cell_measurement_temperature 140(2)
_cell_measurement_theta_max 27.5
_cell_measurement_theta_min 2.94
_cell_volume 2485.11(11)
_computing_cell_refinement 'CrysAlis RED, Oxford Diffraction Ltd.,Version 1.171.35.11'
_computing_data_collection 'CrysAlis CCD, Oxford Diffraction Ltd.,Version 1.171.35.11'
_computing_data_reduction 'CrysAlis RED, Oxford Diffraction Ltd.,Version 1.171.35.11'
_computing_molecular_graphics 'MERCURY 2.4.5(CCDC, 2011)'
_computing_publication_material 'WINGX (Farrugia, 1999)'
_computing_structure_refinement 'SHELXL-97 (Sheldrick, 1997)'
_computing_structure_solution 'SIR-97_(Altomare & al., 1999)'
_diffrn_ambient_temperature 140(2)
_diffrn_detector_area_resol_mean 16.1852
_diffrn_measured_fraction_theta_full 0.998
_diffrn_measured_fraction_theta_max 0.998
_diffrn_measurement_device_type 'CCD Saphire 3 Xcalibur'
_diffrn_measurement_method 'omega scan'
_diffrn_radiation_monochromator graphite
_diffrn_radiation_source 'fine-focus sealed tube'
_diffrn_radiation_type MoK\a
_diffrn_radiation_wavelength 0.71073
_diffrn_reflns_av_R_equivalents 0.0368
_diffrn_reflns_av_sigmaI/netI 0.0360
_diffrn_reflns_limit_h_max 17
_diffrn_reflns_limit_h_min -17
_diffrn_reflns_limit_k_max 29
_diffrn_reflns_limit_k_min -28
_diffrn_reflns_limit_l_max 9
_diffrn_reflns_limit_l_min -10
_diffrn_reflns_number 10423
_diffrn_reflns_theta_full 27.00
_diffrn_reflns_theta_max 27.00
_diffrn_reflns_theta_min 2.94
_exptl_absorpt_coefficient_mu 0.086
_exptl_absorpt_correction_type none
_exptl_crystal_colour colorless
_exptl_crystal_density_diffrn 1.218
_exptl_crystal_density_method 'not measured'
_exptl_crystal_description plate
_exptl_crystal_F_000 976
_exptl_crystal_size_max 0.212
_exptl_crystal_size_mid 0.155
_exptl_crystal_size_min 0.078
_refine_diff_density_max 0.166
_refine_diff_density_min -0.202
_refine_diff_density_rms 0.040
_refine_ls_abs_structure_details 'Flack H D (1983), Acta Cryst. A39, 876-881'
_refine_ls_abs_structure_Flack 0.6(13)
_refine_ls_extinction_coef 0.0009(3)
_refine_ls_extinction_expression Fc^*^=kFc[1+0.001xFc^2^\l^3^/sin(2\q)]^-1/4^
_refine_ls_extinction_method SHELXL
_refine_ls_goodness_of_fit_ref 1.059
_refine_ls_hydrogen_treatment constr
_refine_ls_matrix_type full
_refine_ls_number_parameters 173
_refine_ls_number_reflns 2776
_refine_ls_number_restraints 1
_refine_ls_restrained_S_all 1.059
_refine_ls_R_factor_all 0.0552
_refine_ls_R_factor_gt 0.0413
_refine_ls_shift/su_max 0.000
_refine_ls_shift/su_mean 0.000
_refine_ls_structure_factor_coef Fsqd
_refine_ls_weighting_details 'calc w=1/[\s^2^(Fo^2^)+(0.0417P)^2^+0.8721P] where P=(Fo^2^+2Fc^2^)/3'
_refine_ls_weighting_scheme calc
_refine_ls_wR_factor_gt 0.0908
_refine_ls_wR_factor_ref 0.0988
_reflns_number_gt 2324
_reflns_number_total 2776
_reflns_threshold_expression >2sigma(I)
_cod_data_source_file cg5b00251_si_003.cif
_cod_data_source_block lacidipine_Ama2
_cod_depositor_comments
;
The following automatic conversions were performed:

'_symmetry_cell_setting' value 'Orthorhombic' changed to
'orthorhombic' according to
/usr/data/users/saulius/crontab/automatic-downloads/rss-feeds/ACS/lib/dictionaries/cif_core.dic
dictionary named 'cif_core.dic' version 2.4.2 from 2011-04-26.

Automatic conversion script
Id: cif_fix_values 3271 2015-04-21 07:52:19Z andrius 

 Adding full bibliography for 4513025--4513026.cif.
;
_cod_original_sg_symbol_H-M Ama2
_cod_database_code 4513025

loop_
_symmetry_equiv_pos_as_xyz
'x, y, z'
'-x, -y, z'
'-x+1/2, y, z'
'x+1/2, -y, z'
'x, y+1/2, z+1/2'
'-x, -y+1/2, z+1/2'
'-x+1/2, y+1/2, z+1/2'
'x+1/2, -y+1/2, z+1/2'

loop_
_atom_site_label
_atom_site_type_symbol
_atom_site_fract_x
_atom_site_fract_y
_atom_site_fract_z
_atom_site_U_iso_or_equiv
_atom_site_adp_type
_atom_site_occupancy
_atom_site_symmetry_multiplicity
_atom_site_calc_flag
_atom_site_refinement_flags
O1 O 0.2500 0.47027(9) -0.1004(3) 0.0608(9) Uani 1 2 d S
O2 O 0.2500 0.41101(7) 0.1275(2) 0.0292(4) Uani 1 2 d S
O3 O 0.51347(10) 0.16841(6) 0.1167(3) 0.0511(4) Uani 1 1 d .
O4 O 0.42036(9) 0.24839(5) 0.1234(2) 0.0299(3) Uani 1 1 d .
N1 N 0.2500 0.07311(9) 0.1807(3) 0.0290(5) Uani 1 2 d S
H1 H 0.2500 0.0349 0.1949 0.035 Uiso 1 2 calc SR
C1 C 0.42293(17) 0.06336(8) 0.2146(3) 0.0410(6) Uani 1 1 d .
H1A H 0.4001 0.0239 0.2421 0.061 Uiso 1 1 calc R
H1B H 0.4568 0.0798 0.3130 0.061 Uiso 1 1 calc R
H1C H 0.4672 0.0615 0.1174 0.061 Uiso 1 1 calc R
C2 C 0.33790(15) 0.10161(8) 0.1702(2) 0.0255(4) Uani 1 1 d .
C3 C 0.34100(12) 0.15858(7) 0.1252(2) 0.0214(4) Uani 1 1 d .
C4 C 0.2500 0.19201(10) 0.0757(3) 0.0168(5) Uani 1 2 d S
H4 H 0.2500 0.2303 0.1374 0.020 Uiso 1 2 calc SR
C5 C 0.2500 0.20444(10) -0.1172(3) 0.0168(5) Uani 1 2 d S
C6 C 0.2500 0.15606(10) -0.2240(3) 0.0210(6) Uani 1 2 d S
H6 H 0.2500 0.1180 -0.1756 0.025 Uiso 1 2 calc SR
C7 C 0.2500 0.16195(11) -0.4000(3) 0.0255(6) Uani 1 2 d S
H7 H 0.2500 0.1283 -0.4712 0.031 Uiso 1 2 calc SR
C8 C 0.2500 0.21738(12) -0.4701(3) 0.0265(6) Uani 1 2 d S
H8 H 0.2500 0.2220 -0.5903 0.032 Uiso 1 2 calc SR
C9 C 0.2500 0.26588(10) -0.3666(3) 0.0239(6) Uani 1 2 d S
H9 H 0.2500 0.3037 -0.4170 0.029 Uiso 1 2 calc SR
C10 C 0.2500 0.26111(10) -0.1891(3) 0.0166(5) Uani 1 2 d S
C11 C 0.2500 0.31438(10) -0.0837(3) 0.0185(5) Uani 1 2 d S
H11 H 0.2500 0.3093 0.0363 0.022 Uiso 1 2 calc SR
C12 C 0.2500 0.36787(12) -0.1411(4) 0.0496(10) Uani 1 2 d S
H12 H 0.2500 0.3727 -0.2611 0.060 Uiso 1 2 calc SR
C13 C 0.2500 0.42133(12) -0.0378(4) 0.0393(9) Uani 1 2 d S
C14 C 0.2500 0.45962(11) 0.2533(4) 0.0352(7) Uani 1 2 d S
C15 C 0.2500 0.42580(14) 0.4204(4) 0.0561(11) Uani 1 2 d S
H15A H 0.3097 0.4030 0.4296 0.084 Uiso 0.50 1 calc PR
H15B H 0.1942 0.3994 0.4234 0.084 Uiso 0.50 1 calc PR
H15C H 0.2460 0.4533 0.5158 0.084 Uiso 0.50 1 calc PR
C16 C 0.34109(19) 0.49549(9) 0.2359(3) 0.0472(6) Uani 1 1 d .
H16A H 0.3395 0.5170 0.1281 0.071 Uiso 1 1 calc R
H16B H 0.3974 0.4695 0.2375 0.071 Uiso 1 1 calc R
H16C H 0.3454 0.5232 0.3307 0.071 Uiso 1 1 calc R
C17 C 0.43394(14) 0.18981(7) 0.1210(3) 0.0276(4) Uani 1 1 d .
C18 C 0.50806(15) 0.28332(8) 0.1198(4) 0.0397(5) Uani 1 1 d .
H18A H 0.5406 0.2793 0.0082 0.048 Uiso 1 1 calc R
H18B H 0.5532 0.2702 0.2098 0.048 Uiso 1 1 calc R
C19 C 0.47956(17) 0.34566(9) 0.1491(5) 0.0659(9) Uani 1 1 d .
H19A H 0.5374 0.3704 0.1474 0.099 Uiso 1 1 calc R
H19B H 0.4476 0.3492 0.2599 0.099 Uiso 1 1 calc R
H19C H 0.4351 0.3582 0.0591 0.099 Uiso 1 1 calc R

loop_
_atom_site_aniso_label
_atom_site_aniso_U_11
_atom_site_aniso_U_22
_atom_site_aniso_U_33
_atom_site_aniso_U_23
_atom_site_aniso_U_13
_atom_site_aniso_U_12
O1 0.138(3) 0.0160(9) 0.0281(12) 0.0074(9) 0.000 0.000
O2 0.0559(12) 0.0133(7) 0.0184(9) -0.0007(7) 0.000 0.000
O3 0.0275(8) 0.0406(8) 0.0852(13) -0.0039(10) -0.0092(9) 0.0093(7)
O4 0.0230(6) 0.0240(6) 0.0427(8) 0.0054(6) -0.0065(7) -0.0024(6)
N1 0.0488(15) 0.0123(9) 0.0259(12) 0.0031(8) 0.000 0.000
C1 0.0538(14) 0.0268(10) 0.0424(13) 0.0054(10) -0.0088(11) 0.0145(10)
C2 0.0383(11) 0.0218(9) 0.0166(10) -0.0019(7) -0.0027(8) 0.0056(8)
C3 0.0278(9) 0.0205(8) 0.0159(8) 0.0008(7) -0.0017(8) 0.0046(7)
C4 0.0235(13) 0.0138(11) 0.0130(12) 0.0001(9) 0.000 0.000
C5 0.0159(12) 0.0173(11) 0.0172(13) 0.0013(10) 0.000 0.000
C6 0.0258(14) 0.0165(12) 0.0208(14) -0.0004(10) 0.000 0.000
C7 0.0315(14) 0.0246(13) 0.0203(14) -0.0095(11) 0.000 0.000
C8 0.0355(17) 0.0310(14) 0.0130(13) -0.0009(11) 0.000 0.000
C9 0.0313(14) 0.0223(12) 0.0181(13) 0.0047(11) 0.000 0.000
C10 0.0155(12) 0.0187(12) 0.0157(12) -0.0006(9) 0.000 0.000
C11 0.0216(13) 0.0191(12) 0.0148(11) 0.0012(10) 0.000 0.000
C12 0.110(3) 0.0222(14) 0.0165(14) 0.0047(12) 0.000 0.000
C13 0.077(3) 0.0182(14) 0.0222(16) 0.0038(11) 0.000 0.000
C14 0.065(2) 0.0164(13) 0.0239(15) -0.0059(11) 0.000 0.000
C15 0.117(4) 0.0271(15) 0.0240(16) -0.0065(13) 0.000 0.000
C16 0.0696(17) 0.0246(10) 0.0473(14) -0.0060(10) -0.0086(13) -0.0041(11)
C17 0.0292(10) 0.0267(9) 0.0269(9) 0.0027(9) -0.0057(9) 0.0039(8)
C18 0.0244(10) 0.0388(11) 0.0558(14) 0.0066(11) -0.0119(11) -0.0098(9)
C19 0.0378(13) 0.0326(11) 0.127(3) 0.0093(16) -0.0214(18) -0.0099(11)

loop_
_atom_type_symbol
_atom_type_description
_atom_type_scat_dispersion_real
_atom_type_scat_dispersion_imag
_atom_type_scat_source
C C 0.0033 0.0016 'International Tables Vol C Tables 4.2.6.8 and 6.1.1.4'
H H 0.0000 0.0000 'International Tables Vol C Tables 4.2.6.8 and 6.1.1.4'
N N 0.0061 0.0033 'International Tables Vol C Tables 4.2.6.8 and 6.1.1.4'
O O 0.0106 0.0060 'International Tables Vol C Tables 4.2.6.8 and 6.1.1.4'

loop_
_geom_angle_atom_site_label_1
_geom_angle_atom_site_label_2
_geom_angle_atom_site_label_3
_geom_angle
_geom_angle_site_symmetry_1
_geom_angle_site_symmetry_3
C13 O2 C14 121.4(2) . .
C17 O4 C18 115.34(13) . .
C2 N1 C2 123.2(2) . 3
C2 N1 H1 118.4 . .
C2 N1 H1 118.4 3 .
C2 C1 H1A 109.5 . .
C2 C1 H1B 109.5 . .
H1A C1 H1B 109.5 . .
C2 C1 H1C 109.5 . .
H1A C1 H1C 109.5 . .
H1B C1 H1C 109.5 . .
C3 C2 N1 119.90(18) . .
C3 C2 C1 126.55(18) . .
N1 C2 C1 113.54(16) . .
C2 C3 C17 120.12(16) . .
C2 C3 C4 121.63(17) . .
C17 C3 C4 118.24(14) . .
C3 C4 C3 111.48(19) 3 .
C3 C4 C5 110.08(13) 3 .
C3 C4 C5 110.08(13) . .
C3 C4 H4 108.4 3 .
C3 C4 H4 108.4 . .
C5 C4 H4 108.4 . .
C6 C5 C10 119.2(2) . .
C6 C5 C4 116.6(2) . .
C10 C5 C4 124.2(2) . .
C5 C6 C7 121.6(2) . .
C5 C6 H6 119.2 . .
C7 C6 H6 119.2 . .
C8 C7 C6 119.1(2) . .
C8 C7 H7 120.5 . .
C6 C7 H7 120.5 . .
C9 C8 C7 120.2(2) . .
C9 C8 H8 119.9 . .
C7 C8 H8 119.9 . .
C8 C9 C10 121.8(2) . .
C8 C9 H9 119.1 . .
C10 C9 H9 119.1 . .
C9 C10 C5 118.0(2) . .
C9 C10 C11 119.8(2) . .
C5 C10 C11 122.2(2) . .
C12 C11 C10 125.5(2) . .
C12 C11 H11 117.2 . .
C10 C11 H11 117.2 . .
C11 C12 C13 126.2(3) . .
C11 C12 H12 116.9 . .
C13 C12 H12 116.9 . .
O1 C13 O2 124.0(3) . .
O1 C13 C12 122.7(3) . .
O2 C13 C12 113.3(2) . .
O2 C14 C16 110.21(15) . .
O2 C14 C16 110.21(15) . 3
C16 C14 C16 113.2(2) . 3
O2 C14 C15 101.2(2) . .
C16 C14 C15 110.72(15) . .
C16 C14 C15 110.72(15) 3 .
C14 C15 H15A 109.5 . .
C14 C15 H15B 109.5 . .
H15A C15 H15B 109.5 . .
C14 C15 H15C 109.5 . .
H15A C15 H15C 109.5 . .
H15B C15 H15C 109.5 . .
C14 C16 H16A 109.5 . .
C14 C16 H16B 109.5 . .
H16A C16 H16B 109.5 . .
C14 C16 H16C 109.5 . .
H16A C16 H16C 109.5 . .
H16B C16 H16C 109.5 . .
O3 C17 O4 121.96(17) . .
O3 C17 C3 127.01(16) . .
O4 C17 C3 111.03(14) . .
O4 C18 C19 107.48(17) . .
O4 C18 H18A 110.2 . .
C19 C18 H18A 110.2 . .
O4 C18 H18B 110.2 . .
C19 C18 H18B 110.2 . .
H18A C18 H18B 108.5 . .
C18 C19 H19A 109.5 . .
C18 C19 H19B 109.5 . .
H19A C19 H19B 109.5 . .
C18 C19 H19C 109.5 . .
H19A C19 H19C 109.5 . .
H19B C19 H19C 109.5 . .

loop_
_geom_bond_atom_site_label_1
_geom_bond_atom_site_label_2
_geom_bond_distance
_geom_bond_site_symmetry_2
O1 C13 1.222(3) .
O2 C13 1.320(4) .
O2 C14 1.487(3) .
O3 C17 1.205(2) .
O4 C17 1.353(2) .
O4 C18 1.453(2) .
N1 C2 1.382(2) .
N1 C2 1.382(2) 3
N1 H1 0.8800 .
C1 C2 1.507(3) .
C1 H1A 0.9800 .
C1 H1B 0.9800 .
C1 H1C 0.9800 .
C2 C3 1.350(2) .
C3 C17 1.471(3) .
C3 C4 1.523(2) .
C4 C3 1.523(2) 3
C4 C5 1.543(3) .
C4 H4 1.0000 .
C5 C6 1.389(3) .
C5 C10 1.413(3) .
C6 C7 1.389(4) .
C6 H6 0.9500 .
C7 C8 1.382(3) .
C7 H7 0.9500 .
C8 C9 1.375(4) .
C8 H8 0.9500 .
C9 C10 1.399(4) .
C9 H9 0.9500 .
C10 C11 1.473(3) .
C11 C12 1.303(3) .
C11 H11 0.9500 .
C12 C13 1.467(4) .
C12 H12 0.9500 .
C14 C16 1.510(3) .
C14 C16 1.510(3) 3
C14 C15 1.524(4) .
C15 H15A 0.9800 .
C15 H15B 0.9800 .
C15 H15C 0.9800 .
C16 H16A 0.9800 .
C16 H16B 0.9800 .
C16 H16C 0.9800 .
C18 C19 1.497(3) .
C18 H18A 0.9900 .
C18 H18B 0.9900 .
C19 H19A 0.9800 .
C19 H19B 0.9800 .
C19 H19C 0.9800 .

loop_
_geom_torsion_atom_site_label_1
_geom_torsion_atom_site_label_2
_geom_torsion_atom_site_label_3
_geom_torsion_atom_site_label_4
_geom_torsion
_geom_torsion_site_symmetry_1
_geom_torsion_site_symmetry_4
C2 N1 C2 C3 -9.1(3) 3 .
C2 N1 C2 C1 170.19(17) 3 .
N1 C2 C3 C17 177.33(19) . .
C1 C2 C3 C17 -1.9(3) . .
N1 C2 C3 C4 -3.4(3) . .
C1 C2 C3 C4 177.33(19) . .
C2 C3 C4 C3 13.9(3) . 3
C17 C3 C4 C3 -166.87(13) . 3
C2 C3 C4 C5 -108.6(2) . .
C17 C3 C4 C5 70.7(2) . .
C3 C4 C5 C6 -61.64(13) 3 .
C3 C4 C5 C6 61.64(13) . .
C3 C4 C5 C10 118.36(13) 3 .
C3 C4 C5 C10 -118.36(13) . .
C10 C5 C6 C7 0.0 . .
C4 C5 C6 C7 180.0 . .
C5 C6 C7 C8 0.0 . .
C6 C7 C8 C9 0.0 . .
C7 C8 C9 C10 0.0 . .
C8 C9 C10 C5 0.0 . .
C8 C9 C10 C11 180.0 . .
C6 C5 C10 C9 0.0 . .
C4 C5 C10 C9 180.0 . .
C6 C5 C10 C11 180.0 . .
C4 C5 C10 C11 0.0 . .
C9 C10 C11 C12 0.0 . .
C5 C10 C11 C12 180.0 . .
C10 C11 C12 C13 180.0 . .
C14 O2 C13 O1 0.000(1) . .
C14 O2 C13 C12 180.0 . .
C11 C12 C13 O1 180.0 . .
C11 C12 C13 O2 0.0 . .
C13 O2 C14 C16 -62.81(17) . .
C13 O2 C14 C16 62.81(17) . 3
C13 O2 C14 C15 180.0 . .
C18 O4 C17 O3 0.2(3) . .
C18 O4 C17 C3 179.93(18) . .
C2 C3 C17 O3 17.9(3) . .
C4 C3 C17 O3 -161.4(2) . .
C2 C3 C17 O4 -161.83(17) . .
C4 C3 C17 O4 18.9(3) . .
C17 O4 C18 C19 -171.8(2) . .
